data_4066196
loop_
_publ_author_name
'Alvarez, M. Angeles'
'Garc\'ia, M. Esther'
'Gonz\'alez, Roc\'io'
'Ruiz, Miguel A.'

_publ_section_title
;
 Reactions of the Phosphinidene-Bridged Complexes
 [Fe2(\h5-C5H5)2(\m-PR)(\m-CO)(CO)2] (R = Cy, Ph, 2,4,6-C6H2tBu3) with
 Diazoalkanes. Formation and Rearrangements of Phosphadiazadiene-Bridged
 Derivatives&#x2020;
;
_journal_issue 21
_journal_name_full Organometallics
_journal_page_first 5140
_journal_paper_doi 10.1021/om100345e
_journal_volume 29
_journal_year 2010
_chemical_compound_source 'synthesis as described'
_chemical_formula_moiety 'C22 H27 Fe2 N2 O4 P1'
_chemical_formula_sum 'C22 H27 Fe2 N2 O4 P'
_chemical_formula_weight 526.13
_chemical_name_systematic
;
 ?
;
_space_group_IT_number 2
_symmetry_cell_setting triclinic
_symmetry_Int_Tables_number 2
_symmetry_space_group_name_Hall '-P 1'
_symmetry_space_group_name_H-M 'P -1'
_atom_sites_solution_hydrogens geom
_atom_sites_solution_primary direct
_atom_sites_solution_secondary difmap
_audit_conform_dict_location ftp://ftp.iucr.org/pub/cif_core.dic
_audit_conform_dict_name cif_core.dic
_audit_conform_dict_version 2.3
_audit_creation_method 'WinGX routine CIF_UPDATE'
_cell_angle_alpha 72.167(2)
_cell_angle_beta 72.183(2)
_cell_angle_gamma 77.026(2)
_cell_formula_units_Z 4
_cell_length_a 11.0876(3)
_cell_length_b 13.7702(4)
_cell_length_c 15.7119(5)
_cell_measurement_reflns_used 5954
_cell_measurement_temperature 100.0(1)
_cell_measurement_theta_max 26.1
_cell_measurement_theta_min 2.68
_cell_measurement_wavelength 0.71073
_cell_volume 2151.32(11)
_computing_cell_refinement 'BRUKER APEX'
_computing_data_collection 'BRUKER APEX'
_computing_molecular_graphics 'Ortep-3 for Windows (Farrugia, 1997)'
_computing_publication_material 'WinGX publication routines (Farrugia, 1999)'
_computing_structure_refinement 'SHELXL-97 (Sheldrick, 1997)'
_computing_structure_solution 'DIRDIF (1999)'
_diffrn_ambient_temperature 100.0(1)
_diffrn_measured_fraction_theta_full 0.999
_diffrn_measured_fraction_theta_max 0.999
_diffrn_measurement_device 'four-circle diffractometer'
_diffrn_measurement_device_type 'BRUKER APPEX-II CCD'
_diffrn_measurement_method 'omega/phi scans'
_diffrn_radiation_monochromator graphite
_diffrn_radiation_probe x-ray
_diffrn_radiation_source 'fine-focus sealed tube'
_diffrn_radiation_type MoK\a
_diffrn_radiation_wavelength 0.71073
_diffrn_reflns_av_R_equivalents 0.0582
_diffrn_reflns_av_unetI/netI 0.0621
_diffrn_reflns_limit_h_max 13
_diffrn_reflns_limit_h_min -12
_diffrn_reflns_limit_k_max 16
_diffrn_reflns_limit_k_min -15
_diffrn_reflns_limit_l_max 19
_diffrn_reflns_limit_l_min 0
_diffrn_reflns_number 34016
_diffrn_reflns_theta_full 26.02
_diffrn_reflns_theta_max 26.02
_diffrn_reflns_theta_min 1.41
_exptl_absorpt_coefficient_mu 1.456
_exptl_absorpt_correction_T_max 0.9300
_exptl_absorpt_correction_T_min 0.7038
_exptl_absorpt_correction_type multi-scan
_exptl_absorpt_process_details 'BRUKER Sadabs'
_exptl_crystal_colour brown
_exptl_crystal_density_diffrn 1.624
_exptl_crystal_density_method 'not measured'
_exptl_crystal_description plate
_exptl_crystal_F_000 1088
_exptl_crystal_size_max 0.22
_exptl_crystal_size_mid 0.11
_exptl_crystal_size_min 0.05
_refine_diff_density_max 1.234
_refine_diff_density_min -1.21
_refine_diff_density_rms 0.108
_refine_ls_extinction_method none
_refine_ls_goodness_of_fit_ref 1.078
_refine_ls_hydrogen_treatment mixed
_refine_ls_matrix_type full
_refine_ls_number_parameters 626
_refine_ls_number_reflns 8466
_refine_ls_number_restraints 0
_refine_ls_restrained_S_all 1.078
_refine_ls_R_factor_all 0.0956
_refine_ls_R_factor_gt 0.0548
_refine_ls_shift/su_max 0.001
_refine_ls_shift/su_mean 0
_refine_ls_structure_factor_coef Fsqd
_refine_ls_weighting_details 'calc w=1/[\s^2^(Fo^2^)+(0.0815P)^2^+0.0000P] where P=(Fo^2^+2Fc^2^)/3'
_refine_ls_weighting_scheme calc
_refine_ls_wR_factor_gt 0.1372
_refine_ls_wR_factor_ref 0.1523
_reflns_number_gt 5364
_reflns_number_total 8466
_reflns_threshold_expression >2sigma(I)
_cod_data_source_file om100345e_si_001.cif
_cod_data_source_block compound7e
_cod_depositor_comments
;
The following automatic conversions were performed:
'_diffrn_radiation_monochromador' tag replaced with
'_diffrn_radiation_monochromator'.

Automatic conversion script
Id: cif_correct_tags 1440 2010-10-19 06:21:57Z saulius 
;
_cod_database_code 4066196

loop_
_symmetry_equiv_pos_as_xyz
'x, y, z'
'-x, -y, -z'

loop_
_atom_site_label
_atom_site_type_symbol
_atom_site_fract_x
_atom_site_fract_y
_atom_site_fract_z
_atom_site_U_iso_or_equiv
_atom_site_adp_type
_atom_site_occupancy
_atom_site_symmetry_multiplicity
_atom_site_calc_flag
_atom_site_refinement_flags
_atom_site_disorder_assembly
_atom_site_disorder_group
Fe1 Fe 0.21430(6) 0.98961(4) 0.13309(4) 0.01985(17) Uani 1 1 d . . .
Fe2 Fe 0.06601(6) 0.87863(4) 0.27721(4) 0.01932(17) Uani 1 1 d . . .
P1 P 0.14889(11) 1.00354(8) 0.27550(7) 0.0201(3) Uani 1 1 d . . .
N1 N 0.0227(4) 1.0947(3) 0.3018(3) 0.0254(9) Uani 1 1 d . . .
N2 N -0.0845(4) 1.0813(3) 0.2789(2) 0.0253(8) Uani 1 1 d . . .
O1 O 0.4342(3) 0.8368(2) 0.1655(2) 0.0313(8) Uani 1 1 d . . .
O2 O 0.0690(3) 0.8538(2) 0.1001(2) 0.0293(7) Uani 1 1 d . . .
O3 O -0.2302(3) 1.0457(3) 0.1766(2) 0.0483(10) Uani 1 1 d . . .
O4 O -0.2533(3) 0.9029(2) 0.2908(2) 0.0288(7) Uani 1 1 d . . .
C1 C 0.3458(4) 0.8961(3) 0.1540(3) 0.0238(10) Uani 1 1 d . . .
C2 C 0.0949(4) 0.8879(3) 0.1509(3) 0.0222(10) Uani 1 1 d . . .
C3 C -0.0791(4) 0.9896(3) 0.2695(3) 0.0217(9) Uani 1 1 d . . .
C4 C -0.1950(4) 0.9849(3) 0.2406(3) 0.0270(10) Uani 1 1 d . . .
C5 C -0.3599(4) 0.8892(3) 0.2629(3) 0.0276(10) Uani 1 1 d . . .
H5A H -0.3299 0.8697 0.2048 0.033 Uiso 1 1 calc R . .
H5B H -0.4196 0.9526 0.2552 0.033 Uiso 1 1 calc R . .
C6 C -0.4238(4) 0.8044(3) 0.3392(3) 0.0284(10) Uani 1 1 d . . .
H6A H -0.3616 0.7441 0.3499 0.043 Uiso 1 1 calc R . .
H6B H -0.4907 0.7882 0.3211 0.043 Uiso 1 1 calc R . .
H6C H -0.4596 0.8271 0.3949 0.043 Uiso 1 1 calc R . .
C7 C 0.1023(5) 1.1132(4) 0.0587(3) 0.0350(12) Uani 1 1 d . . .
H7 H 0.0134 1.1267 0.0762 0.042 Uiso 1 1 calc R . .
C8 C 0.1875(5) 1.1532(3) 0.0854(3) 0.0324(11) Uani 1 1 d . . .
H8 H 0.1648 1.199 0.1226 0.039 Uiso 1 1 calc R . .
C9 C 0.3133(5) 1.1117(3) 0.0459(3) 0.0300(11) Uani 1 1 d . . .
H9 H 0.388 1.1244 0.0531 0.036 Uiso 1 1 calc R . .
C10 C 0.3056(5) 1.0470(3) -0.0070(3) 0.0268(10) Uani 1 1 d . . .
H10 H 0.3745 1.0099 -0.0405 0.032 Uiso 1 1 calc R . .
C11 C 0.1762(5) 1.0490(4) 0.0005(3) 0.0330(12) Uani 1 1 d . . .
H11 H 0.1441 1.014 -0.0279 0.04 Uiso 1 1 calc R . .
C12 C 0.0452(4) 0.7956(3) 0.4159(3) 0.0248(10) Uani 1 1 d . . .
H12 H 0.0262 0.8257 0.4649 0.03 Uiso 1 1 calc R . .
C13 C 0.1682(5) 0.7648(3) 0.3639(3) 0.0267(10) Uani 1 1 d . . .
H13 H 0.2452 0.7709 0.3726 0.032 Uiso 1 1 calc R . .
C14 C 0.1547(5) 0.7231(3) 0.2967(3) 0.0336(12) Uani 1 1 d . . .
H14 H 0.2209 0.6971 0.2529 0.04 Uiso 1 1 calc R . .
C15 C 0.0231(6) 0.7279(4) 0.3077(3) 0.0407(14) Uani 1 1 d . . .
H15 H -0.0126 0.7048 0.2724 0.049 Uiso 1 1 calc R . .
C16 C -0.0451(5) 0.7725(4) 0.3796(3) 0.0357(13) Uani 1 1 d . . .
H16 H -0.1337 0.785 0.4005 0.043 Uiso 1 1 calc R . .
C17 C 0.2588(4) 1.0129(3) 0.3384(3) 0.0229(10) Uani 1 1 d . . .
H17 H 0.334 0.9609 0.3269 0.027 Uiso 1 1 calc R . .
C18 C 0.2027(5) 0.9911(4) 0.4429(3) 0.0340(12) Uani 1 1 d . . .
H18A H 0.1251 1.0391 0.4565 0.041 Uiso 1 1 calc R . .
H18B H 0.1803 0.9219 0.4666 0.041 Uiso 1 1 calc R . .
C19 C 0.2979(5) 1.0014(4) 0.4909(3) 0.0358(12) Uani 1 1 d . . .
H19A H 0.2586 0.99 0.5568 0.043 Uiso 1 1 calc R . .
H19B H 0.3721 0.949 0.4821 0.043 Uiso 1 1 calc R . .
C20 C 0.3404(5) 1.1067(4) 0.4535(3) 0.0383(13) Uani 1 1 d . . .
H20A H 0.4029 1.1101 0.4838 0.046 Uiso 1 1 calc R . .
H20B H 0.2675 1.1589 0.4664 0.046 Uiso 1 1 calc R . .
C21 C 0.3988(6) 1.1274(4) 0.3499(4) 0.0534(17) Uani 1 1 d . . .
H21A H 0.4757 1.0784 0.3375 0.064 Uiso 1 1 calc R . .
H21B H 0.4226 1.1961 0.3263 0.064 Uiso 1 1 calc R . .
C22 C 0.3047(6) 1.1182(4) 0.3009(4) 0.0487(16) Uani 1 1 d . . .
H22A H 0.3455 1.1289 0.2352 0.058 Uiso 1 1 calc R . .
H22B H 0.2315 1.1717 0.3086 0.058 Uiso 1 1 calc R . .
Fe3 Fe 1.34172(8) 0.57720(5) 0.67434(5) 0.0366(2) Uani 1 1 d . . .
Fe4A Fe 1.15916(14) 0.47139(9) 0.81787(9) 0.0180(3) Uiso 0.5 1 d P A 1
C41A C 1.2619(13) 0.3273(9) 0.8729(9) 0.031(3) Uiso 0.5 1 d P A 1
H41A H 1.3484 0.3057 0.8499 0.037 Uiso 0.5 1 calc PR A 1
C42A C 1.2112(10) 0.3829(8) 0.9411(7) 0.027(3) Uiso 0.5 1 d P A 1
H42A H 1.2548 0.4047 0.9723 0.033 Uiso 0.5 1 calc PR A 1
C43A C 1.0732(13) 0.3981(10) 0.9507(9) 0.030(3) Uiso 0.5 1 d P A 1
H43A H 1.0118 0.4331 0.9906 0.036 Uiso 0.5 1 calc PR A 1
C44A C 1.0477(9) 0.3544(7) 0.8940(6) 0.027(2) Uiso 0.5 1 d P A 1
H44A H 0.9669 0.3539 0.8882 0.032 Uiso 0.5 1 calc PR A 1
C45A C 1.1629(9) 0.3099(8) 0.8454(7) 0.020(2) Uiso 0.5 1 d P A 1
H45A H 1.1721 0.2743 0.8016 0.025 Uiso 0.5 1 calc PR A 1
Fe4B Fe 1.21032(13) 0.47671(9) 0.81945(8) 0.0163(3) Uiso 0.5 1 d P A 2
C41B C 1.2935(11) 0.3208(8) 0.8501(8) 0.021(3) Uiso 0.5 1 d P A 2
H41B H 1.354 0.2878 0.8084 0.026 Uiso 0.5 1 calc PR A 2
C42B C 1.3186(9) 0.3720(7) 0.9056(6) 0.029(2) Uiso 0.5 1 d P A 2
H42B H 1.3996 0.3799 0.9058 0.035 Uiso 0.5 1 calc PR A 2
C43B C 1.2015(10) 0.4100(9) 0.9618(8) 0.033(3) Uiso 0.5 1 d P A 2
H43B H 1.1926 0.4465 1.0049 0.039 Uiso 0.5 1 calc PR A 2
C44B C 1.1106(14) 0.3851(10) 0.9425(9) 0.035(4) Uiso 0.5 1 d P A 2
H44B H 1.0244 0.4006 0.9711 0.042 Uiso 0.5 1 calc PR A 2
C45B C 1.1583(11) 0.3286(9) 0.8692(8) 0.031(3) Uiso 0.5 1 d P A 2
H45B H 1.1112 0.3043 0.8423 0.037 Uiso 0.5 1 calc PR A 2
P2 P 1.25302(15) 0.60922(10) 0.81080(9) 0.0389(4) Uani 1 1 d . A .
N3 N 1.1220(4) 0.6985(3) 0.8190(3) 0.0300(10) Uani 1 1 d . . .
N4 N 1.0214(4) 0.6749(3) 0.7953(2) 0.0292(9) Uani 1 1 d . A .
O31 O 1.5541(4) 0.4289(3) 0.7246(3) 0.0564(11) Uani 1 1 d . . .
O32 O 1.2138(4) 0.4292(3) 0.6440(2) 0.0501(10) Uani 1 1 d . . .
O34A O 0.9206(7) 0.4568(5) 0.8025(5) 0.0391(17) Uani 0.5 1 d P A 1
O34B O 0.8132(8) 0.5237(7) 0.8424(5) 0.055(2) Uani 0.5 1 d P A 2
O35 O 0.9015(4) 0.6006(4) 0.7015(3) 0.0769(15) Uani 1 1 d . A .
C31 C 1.4684(6) 0.4879(4) 0.7059(4) 0.0459(14) Uani 1 1 d . A .
C32 C 1.2297(6) 0.4699(4) 0.6949(4) 0.0485(15) Uani 1 1 d . A .
C33 C 1.0369(6) 0.5772(4) 0.7974(3) 0.0394(13) Uani 1 1 d . . .
C34 C 0.9266(8) 0.5512(4) 0.7775(4) 0.064(2) Uani 1 1 d . A .
C35 C 0.7998(7) 0.5747(6) 0.6759(5) 0.072(2) Uani 1 1 d . . .
H35A H 0.7322 0.6324 0.6674 0.086 Uiso 1 1 calc R B 1
H35B H 0.7638 0.5155 0.7205 0.086 Uiso 1 1 calc R B 1
C36A C 0.8753(13) 0.5507(12) 0.5874(12) 0.065(4) Uani 0.6 1 d P C 1
H36A H 0.9082 0.6114 0.545 0.097 Uiso 0.6 1 calc PR C 1
H36B H 0.8215 0.5283 0.5617 0.097 Uiso 0.6 1 calc PR C 1
H36C H 0.9452 0.4971 0.5981 0.097 Uiso 0.6 1 calc PR C 1
C36B C 0.8134(17) 0.5704(18) 0.5798(14) 0.052(5) Uani 0.4 1 d P C 2
H36D H 0.8059 0.6391 0.5406 0.079 Uiso 0.4 1 calc PR C 2
H36E H 0.7474 0.5358 0.5795 0.079 Uiso 0.4 1 calc PR C 2
H36F H 0.8957 0.5334 0.5573 0.079 Uiso 0.4 1 calc PR C 2
C51 C 1.2381(6) 0.6996(4) 0.5929(4) 0.0530(17) Uani 1 1 d . A .
H51 H 1.1495 0.7164 0.6087 0.064 Uiso 1 1 calc R . .
C52 C 1.3110(6) 0.6284(4) 0.5390(3) 0.0462(15) Uani 1 1 d . A .
H52 H 1.2781 0.5918 0.5125 0.055 Uiso 1 1 calc R . .
C53 C 1.4386(6) 0.6242(4) 0.5334(3) 0.0409(13) Uani 1 1 d . A .
H53 H 1.5067 0.5836 0.5029 0.049 Uiso 1 1 calc R . .
C54 C 1.4486(7) 0.6922(4) 0.5820(4) 0.0528(17) Uani 1 1 d . A .
H54 H 1.524 0.7037 0.5892 0.063 Uiso 1 1 calc R . .
C55 C 1.3251(8) 0.7388(4) 0.6172(4) 0.066(2) Uani 1 1 d . A .
H55 H 1.3043 0.7877 0.6511 0.08 Uiso 1 1 calc R . .
C61A C 1.3295(11) 0.6184(8) 0.8863(7) 0.025(2) Uani 0.5 1 d P A 1
H61A H 1.3956 0.5582 0.8942 0.03 Uiso 0.5 1 calc PR A 1
C62A C 1.3971(12) 0.7173(10) 0.8356(9) 0.044(3) Uiso 0.5 1 d P A 1
H62A H 1.4556 0.7078 0.7775 0.053 Uiso 0.5 1 calc PR A 1
H62B H 1.3329 0.7761 0.8213 0.053 Uiso 0.5 1 calc PR A 1
C63A C 1.4708(13) 0.7402(12) 0.8925(8) 0.065(4) Uani 0.5 1 d P A 1
H63A H 1.5442 0.6871 0.8977 0.077 Uiso 0.5 1 calc PR A 1
H63B H 1.5023 0.8056 0.8608 0.077 Uiso 0.5 1 calc PR A 1
C64A C 1.3922(13) 0.7447(11) 0.9851(11) 0.033(4) Uiso 0.5 1 d P A 1
H64A H 1.3274 0.8051 0.9799 0.039 Uiso 0.5 1 calc PR A 1
H64B H 1.4458 0.7527 1.0203 0.039 Uiso 0.5 1 calc PR A 1
C65A C 1.3276(10) 0.6515(8) 1.0370(6) 0.028(2) Uani 0.5 1 d P A 1
H65A H 1.2713 0.6622 1.0952 0.034 Uiso 0.5 1 calc PR A 1
H65B H 1.3917 0.5923 1.0507 0.034 Uiso 0.5 1 calc PR A 1
C66A C 1.2493(12) 0.6290(9) 0.9811(8) 0.033(3) Uani 0.5 1 d P A 1
H66A H 1.2136 0.5658 1.015 0.039 Uiso 0.5 1 calc PR A 1
H66B H 1.1787 0.6845 0.9741 0.039 Uiso 0.5 1 calc PR A 1
C61B C 1.3539(10) 0.6682(10) 0.8637(8) 0.025(2) Uani 0.5 1 d P A 2
H61B H 1.3663 0.7373 0.8234 0.03 Uiso 0.5 1 calc PR A 2
C62B C 1.2756(10) 0.6822(10) 0.9582(8) 0.033(3) Uani 0.5 1 d P A 2
H62C H 1.2529 0.6162 0.9983 0.04 Uiso 0.5 1 calc PR A 2
H62D H 1.1969 0.7285 0.952 0.04 Uiso 0.5 1 calc PR A 2
C63B C 1.3501(12) 0.7264(14) 1.0026(11) 0.046(4) Uani 0.5 1 d P A 2
H63C H 1.3617 0.7966 0.9676 0.055 Uiso 0.5 1 calc PR A 2
H63D H 1.3013 0.7277 1.0652 0.055 Uiso 0.5 1 calc PR A 2
C64B C 1.4791(10) 0.6618(9) 1.0045(7) 0.044(3) Uani 0.5 1 d P A 2
H64C H 1.5262 0.6934 1.0292 0.053 Uiso 0.5 1 calc PR A 2
H64D H 1.4669 0.5939 1.0454 0.053 Uiso 0.5 1 calc PR A 2
C65B C 1.5564(10) 0.6509(9) 0.9100(7) 0.038(3) Uani 0.5 1 d P A 2
H65C H 1.6359 0.6054 0.9152 0.046 Uiso 0.5 1 calc PR A 2
H65D H 1.5776 0.7178 0.8712 0.046 Uiso 0.5 1 calc PR A 2
C66B C 1.4851(10) 0.6084(9) 0.8648(8) 0.046(3) Uani 0.5 1 d P A 2
H66C H 1.5343 0.6098 0.8018 0.055 Uiso 0.5 1 calc PR A 2
H66D H 1.477 0.5371 0.8979 0.055 Uiso 0.5 1 calc PR A 2
H1 H 0.025(5) 1.161(4) 0.286(4) 0.056(18) Uiso 1 1 d . . .
H3 H 1.126(5) 0.752(4) 0.802(3) 0.025(15) Uiso 1 1 d . . .

loop_
_atom_site_aniso_label
_atom_site_aniso_U_11
_atom_site_aniso_U_22
_atom_site_aniso_U_33
_atom_site_aniso_U_23
_atom_site_aniso_U_13
_atom_site_aniso_U_12
Fe1 0.0263(4) 0.0149(3) 0.0153(3) 0.0022(2) -0.0060(3) -0.0047(3)
Fe2 0.0260(4) 0.0123(3) 0.0165(3) 0.0038(2) -0.0072(3) -0.0046(3)
P1 0.0267(6) 0.0146(5) 0.0163(6) 0.0012(4) -0.0057(5) -0.0047(5)
N1 0.031(2) 0.019(2) 0.023(2) -0.0003(17) -0.0069(17) -0.0028(17)
N2 0.028(2) 0.0186(19) 0.024(2) 0.0008(16) -0.0058(17) -0.0028(16)
O1 0.0304(19) 0.0295(19) 0.0307(19) -0.0047(15) -0.0110(15) 0.0025(15)
O2 0.038(2) 0.0328(19) 0.0208(17) -0.0031(14) -0.0110(15) -0.0140(15)
O3 0.041(2) 0.045(2) 0.047(2) 0.0266(19) -0.0247(19) -0.0196(18)
O4 0.0356(19) 0.0227(17) 0.0281(18) 0.0051(14) -0.0161(15) -0.0092(14)
C1 0.029(3) 0.023(2) 0.018(2) -0.0027(19) 0.000(2) -0.010(2)
C2 0.026(2) 0.018(2) 0.018(2) 0.0028(18) -0.0085(19) -0.0013(18)
C3 0.026(2) 0.015(2) 0.018(2) 0.0054(17) -0.0056(19) -0.0023(18)
C4 0.023(2) 0.021(2) 0.025(3) 0.005(2) -0.002(2) -0.0023(19)
C5 0.030(3) 0.024(2) 0.029(3) -0.001(2) -0.014(2) -0.007(2)
C6 0.029(3) 0.029(3) 0.024(2) -0.001(2) -0.006(2) -0.006(2)
C7 0.032(3) 0.026(3) 0.031(3) 0.018(2) -0.010(2) -0.005(2)
C8 0.051(3) 0.015(2) 0.020(2) 0.0049(19) -0.004(2) -0.004(2)
C9 0.039(3) 0.028(3) 0.020(2) 0.005(2) -0.007(2) -0.014(2)
C10 0.036(3) 0.023(2) 0.016(2) 0.0018(19) -0.002(2) -0.009(2)
C11 0.053(3) 0.029(3) 0.020(2) 0.009(2) -0.022(2) -0.015(2)
C12 0.040(3) 0.015(2) 0.013(2) 0.0077(17) -0.006(2) -0.009(2)
C13 0.033(3) 0.018(2) 0.026(3) 0.0075(19) -0.016(2) -0.005(2)
C14 0.052(3) 0.011(2) 0.028(3) 0.0036(19) -0.008(2) 0.000(2)
C15 0.077(4) 0.026(3) 0.027(3) 0.014(2) -0.031(3) -0.027(3)
C16 0.034(3) 0.029(3) 0.035(3) 0.023(2) -0.018(2) -0.016(2)
C17 0.030(3) 0.023(2) 0.018(2) -0.0045(18) -0.0074(19) -0.0063(19)
C18 0.042(3) 0.038(3) 0.022(3) -0.002(2) -0.008(2) -0.012(2)
C19 0.046(3) 0.043(3) 0.016(2) -0.001(2) -0.007(2) -0.014(2)
C20 0.060(4) 0.038(3) 0.030(3) -0.015(2) -0.021(3) -0.012(3)
C21 0.096(5) 0.043(3) 0.036(3) 0.004(3) -0.027(3) -0.044(3)
C22 0.085(5) 0.043(3) 0.029(3) 0.007(2) -0.026(3) -0.038(3)
Fe3 0.0642(5) 0.0179(4) 0.0208(4) -0.0021(3) -0.0120(4) 0.0051(3)
P2 0.0578(9) 0.0311(7) 0.0218(7) -0.0086(6) -0.0180(6) 0.0189(6)
N3 0.044(3) 0.018(2) 0.032(2) -0.0077(19) -0.018(2) 0.0011(19)
N4 0.050(3) 0.020(2) 0.020(2) 0.0020(16) -0.0147(19) -0.0110(18)
O31 0.076(3) 0.034(2) 0.061(3) -0.009(2) -0.034(2) 0.009(2)
O32 0.087(3) 0.0254(19) 0.030(2) -0.0057(17) -0.002(2) -0.0132(19)
O34A 0.043(4) 0.036(4) 0.039(4) 0.005(3) -0.016(3) -0.018(3)
O34B 0.049(5) 0.071(6) 0.047(5) -0.010(4) -0.014(4) -0.020(5)
O35 0.050(3) 0.094(4) 0.065(3) 0.031(3) -0.034(2) -0.013(2)
C31 0.071(4) 0.029(3) 0.037(3) -0.012(2) -0.016(3) 0.002(3)
C32 0.090(5) 0.012(2) 0.024(3) 0.005(2) -0.006(3) 0.003(3)
C33 0.078(4) 0.020(3) 0.016(2) 0.005(2) -0.010(3) -0.015(3)
C34 0.135(6) 0.042(4) 0.034(3) 0.008(3) -0.037(4) -0.055(4)
C35 0.060(4) 0.079(5) 0.066(5) 0.006(4) -0.037(4) 0.006(4)
C36A 0.056(10) 0.053(8) 0.077(10) 0.018(7) -0.029(9) -0.023(8)
C36B 0.043(12) 0.079(16) 0.036(9) -0.004(9) -0.004(10) -0.035(12)
C51 0.058(4) 0.043(3) 0.028(3) 0.015(3) -0.005(3) 0.012(3)
C52 0.076(4) 0.037(3) 0.023(3) 0.011(2) -0.020(3) -0.020(3)
C53 0.062(4) 0.027(3) 0.028(3) -0.004(2) -0.008(3) -0.004(3)
C54 0.097(5) 0.030(3) 0.039(3) 0.000(3) -0.030(3) -0.018(3)
C55 0.128(7) 0.027(3) 0.028(3) -0.001(3) -0.015(4) 0.008(4)
C61A 0.037(6) 0.017(6) 0.021(6) -0.003(5) -0.002(4) -0.017(5)
C63A 0.065(9) 0.099(11) 0.044(7) -0.031(7) 0.018(6) -0.067(8)
C65A 0.043(6) 0.023(5) 0.017(5) -0.001(4) 0.000(4) -0.016(5)
C66A 0.053(8) 0.027(6) 0.024(6) -0.003(5) -0.011(5) -0.019(5)
C61B 0.023(6) 0.023(6) 0.032(7) -0.009(5) -0.013(5) 0.001(5)
C62B 0.016(5) 0.050(8) 0.042(7) -0.023(6) -0.012(5) 0.000(5)
C63B 0.015(7) 0.081(12) 0.045(9) -0.033(8) -0.009(7) 0.010(8)
C64B 0.056(7) 0.048(7) 0.044(7) -0.012(5) -0.033(6) -0.009(6)
C65B 0.041(6) 0.049(7) 0.033(6) -0.015(5) -0.015(5) -0.009(5)
C66B 0.048(7) 0.050(7) 0.053(7) -0.026(6) -0.024(6) -0.001(5)

loop_
_atom_type_symbol
_atom_type_description
_atom_type_scat_dispersion_real
_atom_type_scat_dispersion_imag
_atom_type_scat_source
C C 0.0033 0.0016 'International Tables Vol C Tables 4.2.6.8 and 6.1.1.4'
H H 0 0 'International Tables Vol C Tables 4.2.6.8 and 6.1.1.4'
Fe Fe 0.3463 0.8444 'International Tables Vol C Tables 4.2.6.8 and 6.1.1.4'
N N 0.0061 0.0033 'International Tables Vol C Tables 4.2.6.8 and 6.1.1.4'
O O 0.0106 0.006 'International Tables Vol C Tables 4.2.6.8 and 6.1.1.4'
P P 0.1023 0.0942 'International Tables Vol C Tables 4.2.6.8 and 6.1.1.4'

loop_
_geom_angle_atom_site_label_1
_geom_angle_atom_site_label_2
_geom_angle_atom_site_label_3
_geom_angle
C1 Fe1 C2 95.93(18)
C1 Fe1 C9 98.96(19)
C2 Fe1 C9 148.64(17)
C1 Fe1 C10 93.58(19)
C2 Fe1 C10 112.28(17)
C9 Fe1 C10 39.56(17)
C1 Fe1 C11 123.0(2)
C2 Fe1 C11 83.48(17)
C9 Fe1 C11 65.26(18)
C10 Fe1 C11 38.60(18)
C1 Fe1 C7 158.9(2)
C2 Fe1 C7 92.23(18)
C9 Fe1 C7 65.33(19)
C10 Fe1 C7 65.29(19)
C11 Fe1 C7 38.83(19)
C1 Fe1 C8 134.1(2)
C2 Fe1 C8 129.45(18)
C9 Fe1 C8 38.93(18)
C10 Fe1 C8 65.51(18)
C11 Fe1 C8 64.90(19)
C7 Fe1 C8 38.73(18)
C1 Fe1 P1 93.49(14)
C2 Fe1 P1 95.45(13)
C9 Fe1 P1 110.93(13)
C10 Fe1 P1 150.45(13)
C11 Fe1 P1 143.51(15)
C7 Fe1 P1 105.11(15)
C8 Fe1 P1 89.33(13)
C1 Fe1 Fe2 88.90(14)
C2 Fe1 Fe2 45.38(12)
C9 Fe1 Fe2 161.15(13)
C10 Fe1 Fe2 157.64(12)
C11 Fe1 Fe2 124.08(13)
C7 Fe1 Fe2 110.47(14)
C8 Fe1 Fe2 126.16(14)
P1 Fe1 Fe2 51.13(3)
C2 Fe2 C3 89.78(18)
C2 Fe2 C12 152.67(18)
C3 Fe2 C12 108.55(18)
C2 Fe2 C16 121.48(19)
C3 Fe2 C16 93.91(19)
C12 Fe2 C16 39.74(17)
C2 Fe2 C13 123.24(19)
C3 Fe2 C13 146.58(18)
C12 Fe2 C13 39.11(17)
C16 Fe2 C13 65.79(18)
C2 Fe2 C15 88.78(19)
C3 Fe2 C15 115.7(2)
C12 Fe2 C15 65.24(18)
C16 Fe2 C15 38.4(2)
C13 Fe2 C15 65.01(18)
C2 Fe2 P1 102.95(13)
C3 Fe2 P1 79.57(13)
C12 Fe2 P1 100.27(12)
C16 Fe2 P1 135.17(15)
C13 Fe2 P1 96.09(12)
C15 Fe2 P1 161.10(14)
C2 Fe2 C14 89.23(18)
C3 Fe2 C14 154.51(19)
C12 Fe2 C14 65.43(18)
C16 Fe2 C14 65.3(2)
C13 Fe2 C14 38.84(17)
C15 Fe2 C14 38.81(19)
P1 Fe2 C14 125.37(15)
C2 Fe2 Fe1 50.57(13)
C3 Fe2 Fe1 90.97(12)
C12 Fe2 Fe1 144.72(13)
C16 Fe2 Fe1 170.71(16)
C13 Fe2 Fe1 113.23(13)
C15 Fe2 Fe1 132.35(16)
P1 Fe2 Fe1 53.60(3)
C14 Fe2 Fe1 107.81(14)
N1 P1 C17 103.1(2)
N1 P1 Fe2 104.79(14)
C17 P1 Fe2 132.10(14)
N1 P1 Fe1 118.18(14)
C17 P1 Fe1 122.36(15)
Fe2 P1 Fe1 75.27(4)
N2 N1 P1 110.8(3)
N2 N1 H1 107(4)
P1 N1 H1 125(4)
C3 N2 N1 114.0(4)
C4 O4 C5 116.6(3)
O1 C1 Fe1 177.9(4)
O2 C2 Fe2 142.3(4)
O2 C2 Fe1 133.6(3)
Fe2 C2 Fe1 84.05(17)
N2 C3 C4 109.7(4)
N2 C3 Fe2 125.6(3)
C4 C3 Fe2 124.4(3)
O3 C4 O4 122.1(4)
O3 C4 C3 124.4(4)
O4 C4 C3 113.4(4)
O4 C5 C6 106.5(3)
O4 C5 H5A 110.4
C6 C5 H5A 110.4
O4 C5 H5B 110.4
C6 C5 H5B 110.4
H5A C5 H5B 108.6
C5 C6 H6A 109.5
C5 C6 H6B 109.5
H6A C6 H6B 109.5
C5 C6 H6C 109.5
H6A C6 H6C 109.5
H6B C6 H6C 109.5
C8 C7 C11 107.8(4)
C8 C7 Fe1 70.7(3)
C11 C7 Fe1 70.6(3)
C8 C7 H7 126.1
C11 C7 H7 126.1
Fe1 C7 H7 124.3
C9 C8 C7 108.0(4)
C9 C8 Fe1 69.4(3)
C7 C8 Fe1 70.6(3)
C9 C8 H8 126
C7 C8 H8 126
Fe1 C8 H8 125.6
C8 C9 C10 107.9(4)
C8 C9 Fe1 71.7(3)
C10 C9 Fe1 70.4(2)
C8 C9 H9 126
C10 C9 H9 126
Fe1 C9 H9 123.6
C11 C10 C9 107.8(4)
C11 C10 Fe1 71.6(3)
C9 C10 Fe1 70.1(2)
C11 C10 H10 126.1
C9 C10 H10 126.1
Fe1 C10 H10 123.8
C10 C11 C7 108.5(4)
C10 C11 Fe1 69.8(2)
C7 C11 Fe1 70.6(3)
C10 C11 H11 125.8
C7 C11 H11 125.8
Fe1 C11 H11 125.5
C13 C12 C16 107.5(4)
C13 C12 Fe2 70.9(2)
C16 C12 Fe2 70.2(2)
C13 C12 H12 126.3
C16 C12 H12 126.3
Fe2 C12 H12 124.3
C14 C13 C12 108.2(4)
C14 C13 Fe2 71.0(2)
C12 C13 Fe2 70.0(2)
C14 C13 H13 125.9
C12 C13 H13 125.9
Fe2 C13 H13 124.7
C13 C14 C15 107.6(5)
C13 C14 Fe2 70.2(3)
C15 C14 Fe2 70.4(3)
C13 C14 H14 126.2
C15 C14 H14 126.2
Fe2 C14 H14 124.9
C16 C15 C14 109.1(4)
C16 C15 Fe2 70.2(3)
C14 C15 Fe2 70.8(3)
C16 C15 H15 125.4
C14 C15 H15 125.4
Fe2 C15 H15 125.1
C15 C16 C12 107.6(5)
C15 C16 Fe2 71.4(3)
C12 C16 Fe2 70.1(2)
C15 C16 H16 126.2
C12 C16 H16 126.2
Fe2 C16 H16 124
C18 C17 C22 110.2(4)
C18 C17 P1 113.7(3)
C22 C17 P1 110.6(3)
C18 C17 H17 107.3
C22 C17 H17 107.3
P1 C17 H17 107.3
C19 C18 C17 111.1(4)
C19 C18 H18A 109.4
C17 C18 H18A 109.4
C19 C18 H18B 109.4
C17 C18 H18B 109.4
H18A C18 H18B 108
C20 C19 C18 111.6(4)
C20 C19 H19A 109.3
C18 C19 H19A 109.3
C20 C19 H19B 109.3
C18 C19 H19B 109.3
H19A C19 H19B 108
C19 C20 C21 110.2(4)
C19 C20 H20A 109.6
C21 C20 H20A 109.6
C19 C20 H20B 109.6
C21 C20 H20B 109.6
H20A C20 H20B 108.1
C20 C21 C22 110.8(5)
C20 C21 H21A 109.5
C22 C21 H21A 109.5
C20 C21 H21B 109.5
C22 C21 H21B 109.5
H21A C21 H21B 108.1
C21 C22 C17 111.9(4)
C21 C22 H22A 109.2
C17 C22 H22A 109.2
C21 C22 H22B 109.2
C17 C22 H22B 109.2
H22A C22 H22B 107.9
C31 Fe3 C32 94.7(2)
C31 Fe3 C54 97.7(3)
C32 Fe3 C54 148.6(2)
C31 Fe3 C53 95.2(2)
C32 Fe3 C53 111.0(2)
C54 Fe3 C53 39.3(2)
C31 Fe3 C55 131.3(3)
C32 Fe3 C55 133.5(3)
C54 Fe3 C55 38.7(2)
C53 Fe3 C55 65.1(2)
C31 Fe3 C51 159.9(3)
C32 Fe3 C51 96.0(3)
C54 Fe3 C51 65.0(2)
C53 Fe3 C51 65.0(2)
C55 Fe3 C51 38.5(2)
C31 Fe3 C52 125.4(2)
C32 Fe3 C52 84.5(2)
C54 Fe3 C52 64.9(2)
C53 Fe3 C52 37.9(2)
C55 Fe3 C52 65.0(2)
C51 Fe3 C52 39.5(2)
C31 Fe3 P2 96.28(18)
C32 Fe3 P2 94.76(16)
C54 Fe3 P2 112.29(16)
C53 Fe3 P2 150.77(15)
C55 Fe3 P2 87.33(17)
C51 Fe3 P2 99.75(17)
C52 Fe3 P2 138.33(17)
C31 Fe3 Fe4B 84.1(2)
C32 Fe3 Fe4B 49.38(15)
C54 Fe3 Fe4B 160.63(16)
C53 Fe3 Fe4B 159.99(15)
C55 Fe3 Fe4B 129.14(19)
C51 Fe3 Fe4B 115.64(17)
C52 Fe3 Fe4B 129.18(16)
P2 Fe3 Fe4B 48.47(5)
C31 Fe3 Fe4A 92.9(2)
C32 Fe3 Fe4A 41.46(15)
C54 Fe3 Fe4A 163.57(18)
C53 Fe3 Fe4A 151.94(15)
C55 Fe3 Fe4A 126.0(2)
C51 Fe3 Fe4A 106.35(17)
C52 Fe3 Fe4A 118.26(16)
P2 Fe3 Fe4A 53.72(5)
Fe4B Fe3 Fe4A 11.07(3)
C33 Fe4A C32 96.0(2)
C33 Fe4A C43A 99.4(4)
C32 Fe4A C43A 149.7(4)
C33 Fe4A C44A 100.1(3)
C32 Fe4A C44A 113.7(3)
C43A Fe4A C44A 37.8(4)
C33 Fe4A C42A 131.5(3)
C32 Fe4A C42A 132.4(4)
C43A Fe4A C42A 41.1(5)
C44A Fe4A C42A 66.4(4)
C33 Fe4A C45A 131.8(3)
C32 Fe4A C45A 86.5(3)
C43A Fe4A C45A 63.9(5)
C44A Fe4A C45A 38.5(4)
C42A Fe4A C45A 65.1(4)
C33 Fe4A C41A 163.7(4)
C32 Fe4A C41A 95.7(4)
C43A Fe4A C41A 65.2(5)
C44A Fe4A C41A 64.7(4)
C42A Fe4A C41A 38.8(4)
C45A Fe4A C41A 38.1(4)
C33 Fe4A P2 77.97(17)
C32 Fe4A P2 95.94(19)
C43A Fe4A P2 112.7(4)
C44A Fe4A P2 150.2(2)
C42A Fe4A P2 92.4(3)
C45A Fe4A P2 149.9(3)
C41A Fe4A P2 112.0(3)
C33 Fe4A Fe3 91.06(17)
C32 Fe4A Fe3 46.45(19)
C43A Fe4A Fe3 157.4(4)
C44A Fe4A Fe3 158.7(3)
C42A Fe4A Fe3 118.5(3)
C45A Fe4A Fe3 122.1(3)
C41A Fe4A Fe3 105.2(4)
P2 Fe4A Fe3 49.93(4)
C45A C41A C42A 109.5(11)
C45A C41A Fe4A 70.9(7)
C42A C41A Fe4A 70.3(7)
C45A C41A H41A 125.3
C42A C41A H41A 125.3
Fe4A C41A H41A 125.1
C41A C42A C43A 103.2(11)
C41A C42A Fe4A 70.9(7)
C43A C42A Fe4A 67.0(7)
C41A C42A H42A 128.4
C43A C42A H42A 128.4
Fe4A C42A H42A 125.3
C44A C43A C42A 110.4(12)
C44A C43A Fe4A 72.6(7)
C42A C43A Fe4A 71.9(7)
C44A C43A H43A 124.8
C42A C43A H43A 124.8
Fe4A C43A H43A 122.2
C43A C44A C45A 108.2(10)
C43A C44A Fe4A 69.6(7)
C45A C44A Fe4A 72.2(6)
C43A C44A H44A 125.9
C45A C44A H44A 125.9
Fe4A C44A H44A 123.9
C41A C45A C44A 108.7(10)
C41A C45A Fe4A 71.0(7)
C44A C45A Fe4A 69.3(6)
C41A C45A H45A 125.6
C44A C45A H45A 125.6
Fe4A C45A H45A 125.6
C32 Fe4B P2 107.18(17)
C32 Fe4B C44B 127.3(4)
P2 Fe4B C44B 123.1(4)
C32 Fe4B C42B 122.2(3)
P2 Fe4B C42B 103.5(3)
C44B Fe4B C42B 62.8(5)
C32 Fe4B C45B 89.3(4)
P2 Fe4B C45B 163.5(3)
C44B Fe4B C45B 41.5(5)
C42B Fe4B C45B 65.7(4)
C32 Fe4B C41B 88.8(4)
P2 Fe4B C41B 137.3(3)
C44B Fe4B C41B 65.6(5)
C42B Fe4B C41B 38.8(4)
C45B Fe4B C41B 39.6(4)
C32 Fe4B C43B 153.3(4)
P2 Fe4B C43B 97.6(3)
C44B Fe4B C43B 35.3(5)
C42B Fe4B C43B 39.4(4)
C45B Fe4B C43B 66.0(5)
C41B Fe4B C43B 65.9(5)
C32 Fe4B C33 82.4(2)
P2 Fe4B C33 79.00(14)
C44B Fe4B C33 92.0(4)
C42B Fe4B C33 151.8(3)
C45B Fe4B C33 104.5(3)
C41B Fe4B C33 143.4(3)
C43B Fe4B C33 112.5(3)
C32 Fe4B Fe3 52.90(18)
P2 Fe4B Fe3 58.15(5)
C44B Fe4B Fe3 176.2(4)
C42B Fe4B Fe3 113.6(3)
C45B Fe4B Fe3 136.7(3)
C41B Fe4B Fe3 110.9(3)
C43B Fe4B Fe3 142.6(3)
C33 Fe4B Fe3 91.81(13)
C42B C41B C45B 107.4(11)
C42B C41B Fe4B 70.0(6)
C45B C41B Fe4B 69.7(6)
C42B C41B H41B 126.3
C45B C41B H41B 126.3
Fe4B C41B H41B 125.6
C41B C42B C43B 109.5(10)
C41B C42B Fe4B 71.2(6)
C43B C42B Fe4B 71.5(6)
C41B C42B H42B 125.2
C43B C42B H42B 125.2
Fe4B C42B H42B 123.7
C44B C43B C42B 107.6(12)
C44B C43B Fe4B 71.1(8)
C42B C43B Fe4B 69.2(6)
C44B C43B H43B 126.2
C42B C43B H43B 126.2
Fe4B C43B H43B 125.2
C43B C44B C45B 112.3(13)
C43B C44B Fe4B 73.7(8)
C45B C44B Fe4B 69.3(7)
C43B C44B H44B 123.9
C45B C44B H44B 123.9
Fe4B C44B H44B 124.8
C41B C45B C44B 103.1(11)
C41B C45B Fe4B 70.8(6)
C44B C45B Fe4B 69.2(7)
C41B C45B H45B 128.4
C44B C45B H45B 128.4
Fe4B C45B H45B 123.4
N3 P2 C61A 105.6(4)
N3 P2 Fe4B 111.13(18)
C61A P2 Fe4B 119.5(4)
N3 P2 C61B 97.8(3)
C61A P2 C61B 21.1(4)
Fe4B P2 C61B 139.5(4)
N3 P2 Fe3 116.78(15)
C61A P2 Fe3 127.1(4)
Fe4B P2 Fe3 73.39(6)
C61B P2 Fe3 118.5(3)
N3 P2 Fe4A 98.88(17)
C61A P2 Fe4A 127.7(4)
Fe4B P2 Fe4A 12.47(5)
C61B P2 Fe4A 148.7(4)
Fe3 P2 Fe4A 76.35(6)
N4 N3 P2 113.4(3)
N4 N3 H3 111(4)
P2 N3 H3 122(4)
C33 N4 N3 111.6(4)
C34 O35 C35 119.3(5)
O31 C31 Fe3 178.3(5)
O32 C32 Fe4A 135.9(5)
O32 C32 Fe4B 149.8(4)
Fe4A C32 Fe4B 18.00(7)
O32 C32 Fe3 131.8(4)
Fe4A C32 Fe3 92.1(3)
Fe4B C32 Fe3 77.7(2)
N4 C33 C34 111.4(5)
N4 C33 Fe4A 134.2(4)
C34 C33 Fe4A 114.4(4)
N4 C33 Fe4B 120.9(4)
C34 C33 Fe4B 127.6(4)
Fe4A C33 Fe4B 13.50(7)
O34A C34 O35 117.1(6)
O34A C34 O34B 65.5(5)
O35 C34 O34B 108.9(6)
O34A C34 C33 113.0(6)
O35 C34 C33 116.8(5)
O34B C34 C33 125.9(5)
O35 C35 C36A 98.6(7)
O35 C35 C36B 121.7(9)
C36A C35 C36B 27.7(7)
O35 C35 H35A 112.1
C36A C35 H35A 112.1
C36B C35 H35A 87.9
O35 C35 H35B 112.1
C36A C35 H35B 112.1
C36B C35 H35B 110.8
H35A C35 H35B 109.7
C35 C36A H36A 109.5
C35 C36A H36B 109.5
C35 C36A H36C 109.5
C35 C36B H36D 109.5
C35 C36B H36E 109.5
H36D C36B H36E 109.5
C35 C36B H36F 109.5
H36D C36B H36F 109.5
H36E C36B H36F 109.5
C55 C51 C52 107.3(5)
C55 C51 Fe3 70.6(3)
C52 C51 Fe3 70.7(3)
C55 C51 H51 126.3
C52 C51 H51 126.3
Fe3 C51 H51 124
C53 C52 C51 107.8(5)
C53 C52 Fe3 70.1(3)
C51 C52 Fe3 69.8(3)
C53 C52 H52 126.1
C51 C52 H52 126.1
Fe3 C52 H52 125.5
C52 C53 C54 108.5(5)
C52 C53 Fe3 72.0(3)
C54 C53 Fe3 69.8(3)
C52 C53 H53 125.7
C54 C53 H53 125.7
Fe3 C53 H53 124.1
C55 C54 C53 107.9(6)
C55 C54 Fe3 71.4(4)
C53 C54 Fe3 70.8(3)
C55 C54 H54 126.1
C53 C54 H54 126.1
Fe3 C54 H54 123.3
C54 C55 C51 108.5(5)
C54 C55 Fe3 69.8(3)
C51 C55 Fe3 70.9(3)
C54 C55 H55 125.8
C51 C55 H55 125.8
Fe3 C55 H55 125.1
C66A C61A C62A 108.5(9)
C66A C61A P2 118.0(8)
C62A C61A P2 104.5(8)
C66A C61A H61A 108.5
C62A C61A H61A 108.5
P2 C61A H61A 108.5
C63A C62A C61A 113.0(10)
C63A C62A H62A 109
C61A C62A H62A 109
C63A C62A H62B 109
C61A C62A H62B 109
H62A C62A H62B 107.8
C64A C63A C62A 112.3(11)
C64A C63A H63A 109.1
C62A C63A H63A 109.1
C64A C63A H63B 109.1
C62A C63A H63B 109.1
H63A C63A H63B 107.9
C63A C64A C65A 113.7(12)
C63A C64A H64A 108.8
C65A C64A H64A 108.8
C63A C64A H64B 108.8
C65A C64A H64B 108.8
H64A C64A H64B 107.7
C64A C65A C66A 111.5(10)
C64A C65A H65A 109.3
C66A C65A H65A 109.3
C64A C65A H65B 109.3
C66A C65A H65B 109.3
H65A C65A H65B 108
C61A C66A C65A 112.3(9)
C61A C66A H66A 109.1
C65A C66A H66A 109.1
C61A C66A H66B 109.1
C65A C66A H66B 109.1
H66A C66A H66B 107.9
C66B C61B C62B 112.9(9)
C66B C61B P2 113.6(7)
C62B C61B P2 109.5(8)
C66B C61B H61B 106.8
C62B C61B H61B 106.8
P2 C61B H61B 106.8
C61B C62B C63B 111.5(10)
C61B C62B H62C 109.3
C63B C62B H62C 109.3
C61B C62B H62D 109.3
C63B C62B H62D 109.3
H62C C62B H62D 108
C64B C63B C62B 110.7(11)
C64B C63B H63C 109.5
C62B C63B H63C 109.5
C64B C63B H63D 109.5
C62B C63B H63D 109.5
H63C C63B H63D 108.1
C65B C64B C63B 112.2(10)
C65B C64B H64C 109.2
C63B C64B H64C 109.2
C65B C64B H64D 109.2
C63B C64B H64D 109.2
H64C C64B H64D 107.9
C64B C65B C66B 112.0(9)
C64B C65B H65C 109.2
C66B C65B H65C 109.2
C64B C65B H65D 109.2
C66B C65B H65D 109.2
H65C C65B H65D 107.9
C61B C66B C65B 112.5(9)
C61B C66B H66C 109.1
C65B C66B H66C 109.1
C61B C66B H66D 109.1
C65B C66B H66D 109.1
H66C C66B H66D 107.8

loop_
_geom_bond_atom_site_label_1
_geom_bond_atom_site_label_2
_geom_bond_distance
Fe1 C1 1.756(5)
Fe1 C2 2.039(4)
Fe1 C9 2.099(4)
Fe1 C10 2.103(4)
Fe1 C11 2.127(4)
Fe1 C7 2.127(4)
Fe1 C8 2.128(4)
Fe1 P1 2.1855(12)
Fe1 Fe2 2.6261(8)
Fe2 C2 1.879(4)
Fe2 C3 1.959(4)
Fe2 C12 2.096(4)
Fe2 C16 2.097(4)
Fe2 C13 2.107(4)
Fe2 C15 2.112(5)
Fe2 P1 2.1142(12)
Fe2 C14 2.118(4)
P1 N1 1.697(4)
P1 C17 1.834(4)
N1 N2 1.407(5)
N1 H1 0.87(6)
N2 C3 1.301(5)
O1 C1 1.148(5)
O2 C2 1.169(5)
O3 C4 1.201(5)
O4 C4 1.336(5)
O4 C5 1.446(5)
C3 C4 1.508(6)
C5 C6 1.516(6)
C5 H5A 0.97
C5 H5B 0.97
C6 H6A 0.96
C6 H6B 0.96
C6 H6C 0.96
C7 C8 1.411(7)
C7 C11 1.414(7)
C7 H7 0.93
C8 C9 1.409(7)
C8 H8 0.93
C9 C10 1.422(6)
C9 H9 0.93
C10 C11 1.398(6)
C10 H10 0.93
C11 H11 0.93
C12 C13 1.407(6)
C12 C16 1.425(6)
C12 H12 0.93
C13 C14 1.405(6)
C13 H13 0.93
C14 C15 1.405(7)
C14 H14 0.93
C15 C16 1.385(8)
C15 H15 0.93
C16 H16 0.93
C17 C18 1.527(6)
C17 C22 1.528(6)
C17 H17 0.98
C18 C19 1.525(6)
C18 H18A 0.97
C18 H18B 0.97
C19 C20 1.511(7)
C19 H19A 0.97
C19 H19B 0.97
C20 C21 1.517(7)
C20 H20A 0.97
C20 H20B 0.97
C21 C22 1.519(7)
C21 H21A 0.97
C21 H21B 0.97
C22 H22A 0.97
C22 H22B 0.97
Fe3 C31 1.734(6)
Fe3 C32 2.029(6)
Fe3 C54 2.097(6)
Fe3 C53 2.110(5)
Fe3 C55 2.118(6)
Fe3 C51 2.122(5)
Fe3 C52 2.134(5)
Fe3 P2 2.2029(14)
Fe3 Fe4B 2.4851(15)
Fe3 Fe4A 2.7972(15)
Fe4A C33 1.776(6)
Fe4A C32 1.853(5)
Fe4A C43A 2.051(13)
Fe4A C44A 2.089(9)
Fe4A C42A 2.118(10)
Fe4A C45A 2.125(10)
Fe4A C41A 2.126(12)
Fe4A P2 2.320(2)
C41A C45A 1.386(15)
C41A C42A 1.411(16)
C41A H41A 0.93
C42A C43A 1.463(16)
C42A H42A 0.93
C43A C44A 1.340(15)
C43A H43A 0.93
C44A C45A 1.389(14)
C44A H44A 0.93
C45A H45A 0.93
Fe4B C32 1.931(6)
Fe4B P2 1.9413(19)
Fe4B C44B 2.092(14)
Fe4B C42B 2.092(9)
Fe4B C45B 2.092(11)
Fe4B C41B 2.107(11)
Fe4B C43B 2.122(11)
Fe4B C33 2.156(6)
C41B C42B 1.395(14)
C41B C45B 1.421(15)
C41B H41B 0.93
C42B C43B 1.420(15)
C42B H42B 0.93
C43B C44B 1.277(17)
C43B H43B 0.93
C44B C45B 1.484(18)
C44B H44B 0.93
C45B H45B 0.93
P2 N3 1.679(4)
P2 C61A 1.702(10)
P2 C61B 1.999(11)
N3 N4 1.408(5)
N3 H3 0.71(5)
N4 C33 1.309(6)
O31 C31 1.152(6)
O32 C32 1.179(6)
O34A C34 1.248(8)
O34B C34 1.399(10)
O35 C34 1.259(6)
O35 C35 1.452(8)
C33 C34 1.490(8)
C35 C36A 1.479(18)
C35 C36B 1.49(2)
C35 H35A 0.97
C35 H35B 0.97
C36A H36A 0.96
C36A H36B 0.96
C36A H36C 0.96
C36B H36D 0.96
C36B H36E 0.96
C36B H36F 0.96
C51 C55 1.398(9)
C51 C52 1.437(8)
C51 H51 0.93
C52 C53 1.380(8)
C52 H52 0.93
C53 C54 1.416(7)
C53 H53 0.93
C54 C55 1.397(9)
C54 H54 0.93
C55 H55 0.93
C61A C66A 1.515(15)
C61A C62A 1.574(14)
C61A H61A 0.98
C62A C63A 1.518(15)
C62A H62A 0.97
C62A H62B 0.97
C63A C64A 1.461(18)
C63A H63A 0.97
C63A H63B 0.97
C64A C65A 1.497(14)
C64A H64A 0.97
C64A H64B 0.97
C65A C66A 1.541(14)
C65A H65A 0.97
C65A H65B 0.97
C66A H66A 0.97
C66A H66B 0.97
C61B C66B 1.504(14)
C61B C62B 1.519(15)
C61B H61B 0.98
C62B C63B 1.542(17)
C62B H62C 0.97
C62B H62D 0.97
C63B C64B 1.508(16)
C63B H63C 0.97
C63B H63D 0.97
C64B C65B 1.505(14)
C64B H64C 0.97
C64B H64D 0.97
C65B C66B 1.509(13)
C65B H65C 0.97
C65B H65D 0.97
C66B H66C 0.97
C66B H66D 0.97
